data_1530871
loop_
_publ_author_name
'Thomas, P.A.'

_publ_section_title
;
 The crystal structure and absolute optical chirality of paratellurite,
 alpha-Te O2
;
_journal_name_full 'Journal of Physics C'
_journal_page_first 4611
_journal_page_last 4627
_journal_volume 21
_journal_year 1988
_chemical_formula_sum 'O2 Te'
_chemical_name_systematic 'Te O2'
_space_group_IT_number 92
_symmetry_space_group_name_Hall 'P 4abw 2nw'
_symmetry_space_group_name_H-M 'P 41 21 2'
_cell_angle_alpha 90
_cell_angle_beta 90
_cell_angle_gamma 90
_cell_formula_units_Z 4
_cell_length_a 4.8082
_cell_length_b 4.8082
_cell_length_c 7.612
_cell_volume 175.980
_citation_journal_id_ASTM JPSOAW
_cod_data_source_file Thomas_JPSOAW_1988_1728.cif
_cod_data_source_block O2Te1
_cod_original_cell_volume 175.9802
_cod_original_formula_sum 'O2 Te1'
_cod_database_code 1530871

loop_
_symmetry_equiv_pos_as_xyz
x,y,z
-y+1/2,x+1/2,z+1/4
-x,-y,z+1/2
y+1/2,-x+1/2,z+3/4
x+1/2,-y+1/2,-z+3/4
y,x,-z
-x+1/2,y+1/2,-z+1/4
-y,-x,-z+1/2

loop_
_atom_site_label
_atom_site_type_symbol
_atom_site_fract_x
_atom_site_fract_y
_atom_site_fract_z
_atom_site_occupancy
_atom_site_U_iso_or_equiv
Te1 Te+4 0.0268 0.0268 0 1 0.0
O1 O-2 0.1386 0.2576 0.1862 1 0.0
